data_4328058
loop_
_publ_author_name
'Diane A. Dickie'
'Kevin B. Gislason'
'Richard A. Kemp'

_publ_contact_author_address
;Advanced Material Laboratory
Sandia National Laboratories
1001 University Blvd SE
Albuquerque, NM, 87106
USA
;
_publ_contact_author_email rakemp@unm.edu
_publ_contact_author_name 'Kemp, Richard A.'
_publ_contact_author_phone 1-505-272-7609
_publ_section_title
;
 Formation of Phosphino-Substituted Isocyanate by Reaction of CO2 with
 Group 2 Complexes Based on the (Me3Si)(i-Pr2P)NH Ligand
;
_journal_name_full 'Inorganic Chemistry'
_journal_page_first 1162
_journal_page_last 1169
_journal_paper_doi 10.1021/ic202399z
_journal_volume 51
_journal_year 2012
_chemical_formula_sum 'C26 H62 Ca N2 O2 P2 Si2'
_chemical_formula_weight 592.98
_chemical_name_systematic
; 
 ? 
;
_space_group_IT_number 14
_symmetry_cell_setting monoclinic
_symmetry_space_group_name_Hall '-P 2ybc'
_symmetry_space_group_name_H-M 'P 1 21/c 1'
_atom_sites_solution_hydrogens geom
_atom_sites_solution_primary direct
_atom_sites_solution_secondary difmap
_audit_creation_method SHELXL-97
_cell_angle_alpha 90.00
_cell_angle_beta 114.947(2)
_cell_angle_gamma 90.00
_cell_formula_units_Z 8
_cell_length_a 19.4397(6)
_cell_length_b 20.1683(6)
_cell_length_c 20.6361(6)
_cell_measurement_reflns_used 9812
_cell_measurement_temperature 228(2)
_cell_measurement_theta_max 28.16
_cell_measurement_theta_min 2.33
_cell_volume 7335.8(4)
_computing_cell_refinement 'Bruker SAINT'
_computing_data_collection 'Bruker APEX2'
_computing_data_reduction 'Bruker SAINT'
_computing_molecular_graphics 'Bruker SHELXTL'
_computing_publication_material 'Bruker SHELXTL'
_computing_structure_refinement 'SHELXL-97 (Sheldrick, 2008)'
_computing_structure_solution 'SHELXS-97 (Sheldrick, 2008)'
_diffrn_ambient_temperature 228(2)
_diffrn_measured_fraction_theta_full 1.000
_diffrn_measured_fraction_theta_max 1.000
_diffrn_measurement_device_type 'Bruker APEX-II CCD'
_diffrn_measurement_method '\f and \w scans'
_diffrn_radiation_monochromator graphite
_diffrn_radiation_source 'fine-focus sealed tube'
_diffrn_radiation_type MoK\a
_diffrn_radiation_wavelength 0.71073
_diffrn_reflns_av_R_equivalents 0.0475
_diffrn_reflns_av_sigmaI/netI 0.0364
_diffrn_reflns_limit_h_max 26
_diffrn_reflns_limit_h_min -25
_diffrn_reflns_limit_k_max 27
_diffrn_reflns_limit_k_min -27
_diffrn_reflns_limit_l_max 28
_diffrn_reflns_limit_l_min -28
_diffrn_reflns_number 152151
_diffrn_reflns_theta_full 29.13
_diffrn_reflns_theta_max 29.13
_diffrn_reflns_theta_min 1.48
_exptl_absorpt_coefficient_mu 0.346
_exptl_absorpt_correction_T_max 0.9185
_exptl_absorpt_correction_T_min 0.8447
_exptl_absorpt_correction_type multi-scan
_exptl_absorpt_process_details 'Bruker, SADABS'
_exptl_crystal_colour colourless
_exptl_crystal_density_diffrn 1.074
_exptl_crystal_description block
_exptl_crystal_F_000 2608
_exptl_crystal_size_max 0.50
_exptl_crystal_size_mid 0.49
_exptl_crystal_size_min 0.25
_refine_diff_density_max 0.636
_refine_diff_density_min -0.548
_refine_diff_density_rms 0.155
_refine_ls_extinction_method none
_refine_ls_goodness_of_fit_ref 1.061
_refine_ls_hydrogen_treatment constr
_refine_ls_matrix_type full
_refine_ls_number_parameters 631
_refine_ls_number_reflns 19746
_refine_ls_number_restraints 0
_refine_ls_restrained_S_all 1.061
_refine_ls_R_factor_all 0.0848
_refine_ls_R_factor_gt 0.0468
_refine_ls_shift/su_max 0.001
_refine_ls_shift/su_mean 0.000
_refine_ls_structure_factor_coef Fsqd
_refine_ls_weighting_details 'calc w=1/[\s^2^(Fo^2^)+(0.0803P)^2^+2.7905P] where P=(Fo^2^+2Fc^2^)/3'
_refine_ls_weighting_scheme calc
_refine_ls_wR_factor_gt 0.1274
_refine_ls_wR_factor_ref 0.1621
_reflns_number_gt 13305
_reflns_number_total 19746
_reflns_threshold_expression >2sigma(I)
_cod_data_source_file ic202399z_si_002.cif
_cod_data_source_block rkdd53m
_cod_database_code 4328058

loop_
_symmetry_equiv_pos_as_xyz
'x, y, z'
'-x, y+1/2, -z+1/2'
'-x, -y, -z'
'x, -y-1/2, z-1/2'

loop_
_atom_site_label
_atom_site_type_symbol
_atom_site_fract_x
_atom_site_fract_y
_atom_site_fract_z
_atom_site_U_iso_or_equiv
_atom_site_adp_type
_atom_site_occupancy
_atom_site_symmetry_multiplicity
_atom_site_calc_flag
_atom_site_refinement_flags
Ca1 Ca -0.44454(2) 0.43193(2) 0.77274(2) 0.02971(10) Uani 1 1 d .
Ca2 Ca 0.06055(2) 0.42357(2) 0.77331(2) 0.03154(10) Uani 1 1 d .
N1 N -0.53178(10) 0.41019(9) 0.65514(9) 0.0372(4) Uani 1 1 d .
N2 N -0.35706(10) 0.34731(9) 0.82937(10) 0.0363(4) Uani 1 1 d .
N3 N -0.02105(10) 0.39590(10) 0.65602(9) 0.0365(4) Uani 1 1 d .
N4 N 0.11779(10) 0.34426(9) 0.86328(10) 0.0366(4) Uani 1 1 d .
P1 P -0.59967(3) 0.44891(4) 0.66808(3) 0.04276(15) Uani 1 1 d .
P2 P -0.40383(3) 0.33093(3) 0.87838(3) 0.03304(12) Uani 1 1 d .
P3 P -0.09470(3) 0.41151(3) 0.67348(3) 0.03702(14) Uani 1 1 d .
P4 P 0.19432(3) 0.34256(3) 0.84787(3) 0.03604(13) Uani 1 1 d .
Si1 Si -0.51861(4) 0.37222(3) 0.58800(3) 0.03768(14) Uani 1 1 d .
Si2 Si -0.27856(4) 0.31608(4) 0.82346(4) 0.04617(17) Uani 1 1 d .
Si3 Si -0.00321(4) 0.37099(4) 0.58612(3) 0.04480(17) Uani 1 1 d .
Si4 Si 0.08363(4) 0.30945(4) 0.91867(4) 0.04300(16) Uani 1 1 d .
O1 O -0.36568(10) 0.52090(9) 0.76810(9) 0.0470(4) Uani 1 1 d .
O2 O -0.46370(9) 0.50909(8) 0.85547(9) 0.0423(4) Uani 1 1 d .
O3 O 0.03181(10) 0.51082(10) 0.83775(10) 0.0573(5) Uani 1 1 d .
O4 O 0.13070(10) 0.51270(9) 0.75422(11) 0.0562(5) Uani 1 1 d .
C1 C -0.64722(15) 0.50893(15) 0.59437(14) 0.0554(7) Uani 1 1 d .
H1A H -0.6714 0.4841 0.5489 0.066 Uiso 1 1 calc R
C2 C -0.5885(2) 0.55623(16) 0.58927(18) 0.0727(9) Uani 1 1 d .
H2A H -0.6133 0.5872 0.5504 0.109 Uiso 1 1 calc R
H2B H -0.5508 0.5311 0.5804 0.109 Uiso 1 1 calc R
H2C H -0.5639 0.5805 0.6338 0.109 Uiso 1 1 calc R
C3 C -0.7086(2) 0.5478(2) 0.60647(19) 0.0927(13) Uani 1 1 d .
H3A H -0.7333 0.5784 0.5672 0.139 Uiso 1 1 calc R
H3B H -0.6855 0.5724 0.6509 0.139 Uiso 1 1 calc R
H3C H -0.7459 0.5172 0.6090 0.139 Uiso 1 1 calc R
C4 C -0.67979(16) 0.39167(17) 0.65336(16) 0.0625(8) Uani 1 1 d .
H4A H -0.7184 0.4176 0.6619 0.075 Uiso 1 1 calc R
C5 C -0.71964(18) 0.3617(2) 0.57905(19) 0.0792(10) Uani 1 1 d .
H5A H -0.7602 0.3328 0.5775 0.119 Uiso 1 1 calc R
H5B H -0.6835 0.3364 0.5681 0.119 Uiso 1 1 calc R
H5C H -0.7407 0.3969 0.5442 0.119 Uiso 1 1 calc R
C6 C -0.6537(3) 0.3368(2) 0.7089(2) 0.1073(15) Uani 1 1 d .
H6A H -0.6958 0.3071 0.7009 0.161 Uiso 1 1 calc R
H6B H -0.6359 0.3560 0.7563 0.161 Uiso 1 1 calc R
H6C H -0.6128 0.3122 0.7048 0.161 Uiso 1 1 calc R
C7 C -0.52845(18) 0.27981(13) 0.58864(16) 0.0587(7) Uani 1 1 d .
H7A H -0.5794 0.2685 0.5822 0.088 Uiso 1 1 calc R
H7B H -0.4921 0.2623 0.6340 0.088 Uiso 1 1 calc R
H7C H -0.5189 0.2607 0.5501 0.088 Uiso 1 1 calc R
C8 C -0.41901(15) 0.38998(16) 0.60013(16) 0.0590(7) Uani 1 1 d .
H8A H -0.3835 0.3760 0.6475 0.088 Uiso 1 1 calc R
H8B H -0.4133 0.4372 0.5948 0.088 Uiso 1 1 calc R
H8C H -0.4088 0.3660 0.5644 0.088 Uiso 1 1 calc R
C9 C -0.58084(16) 0.40037(15) 0.49486(13) 0.0548(7) Uani 1 1 d .
H9A H -0.6335 0.3921 0.4848 0.082 Uiso 1 1 calc R
H9B H -0.5678 0.3761 0.4610 0.082 Uiso 1 1 calc R
H9C H -0.5734 0.4474 0.4906 0.082 Uiso 1 1 calc R
C21 C -0.33444(15) 0.33330(13) 0.97446(13) 0.0482(6) Uani 1 1 d .
H21A H -0.2967 0.2977 0.9823 0.058 Uiso 1 1 calc R
C22 C -0.2929(2) 0.39901(18) 0.98950(18) 0.0804(10) Uani 1 1 d .
H22A H -0.2567 0.4006 1.0392 0.121 Uiso 1 1 calc R
H22B H -0.3292 0.4349 0.9798 0.121 Uiso 1 1 calc R
H22C H -0.2664 0.4036 0.9591 0.121 Uiso 1 1 calc R
C23 C -0.3710(2) 0.3218(2) 1.02590(17) 0.0850(11) Uani 1 1 d .
H23A H -0.3324 0.3234 1.0747 0.128 Uiso 1 1 calc R
H23B H -0.3954 0.2787 1.0167 0.128 Uiso 1 1 calc R
H23C H -0.4086 0.3560 1.0190 0.128 Uiso 1 1 calc R
C24 C -0.43307(16) 0.24214(11) 0.86872(14) 0.0458(6) Uani 1 1 d .
H24A H -0.3893 0.2143 0.8990 0.055 Uiso 1 1 calc R
C25 C -0.4608(2) 0.22110(16) 0.79159(17) 0.0737(9) Uani 1 1 d .
H25A H -0.4756 0.1748 0.7870 0.111 Uiso 1 1 calc R
H25B H -0.4205 0.2270 0.7761 0.111 Uiso 1 1 calc R
H25C H -0.5042 0.2480 0.7621 0.111 Uiso 1 1 calc R
C26 C -0.4984(2) 0.23197(19) 0.8909(2) 0.0941(13) Uani 1 1 d .
H26A H -0.5126 0.1855 0.8860 0.141 Uiso 1 1 calc R
H26B H -0.5417 0.2584 0.8604 0.141 Uiso 1 1 calc R
H26C H -0.4823 0.2455 0.9402 0.141 Uiso 1 1 calc R
C27 C -0.21281(19) 0.2665(2) 0.90198(19) 0.0846(11) Uani 1 1 d .
H27A H -0.1990 0.2923 0.9453 0.127 Uiso 1 1 calc R
H27B H -0.1675 0.2554 0.8956 0.127 Uiso 1 1 calc R
H27C H -0.2380 0.2260 0.9056 0.127 Uiso 1 1 calc R
C28 C -0.22188(17) 0.38678(17) 0.81243(19) 0.0703(9) Uani 1 1 d .
H28A H -0.2087 0.4170 0.8524 0.105 Uiso 1 1 calc R
H28B H -0.2517 0.4100 0.7683 0.105 Uiso 1 1 calc R
H28C H -0.1759 0.3698 0.8109 0.105 Uiso 1 1 calc R
C29 C -0.30089(19) 0.26097(18) 0.74354(19) 0.0751(9) Uani 1 1 d .
H29A H -0.3299 0.2230 0.7467 0.113 Uiso 1 1 calc R
H29B H -0.2540 0.2459 0.7425 0.113 Uiso 1 1 calc R
H29C H -0.3303 0.2856 0.7002 0.113 Uiso 1 1 calc R
C31 C -0.15853(13) 0.47225(13) 0.60750(13) 0.0468(6) Uani 1 1 d .
H31A H -0.1782 0.4522 0.5593 0.056 Uiso 1 1 calc R
C32 C -0.11486(17) 0.53472(15) 0.60781(18) 0.0652(8) Uani 1 1 d .
H32A H -0.1484 0.5658 0.5728 0.098 Uiso 1 1 calc R
H32B H -0.0730 0.5236 0.5959 0.098 Uiso 1 1 calc R
H32C H -0.0952 0.5548 0.6549 0.098 Uiso 1 1 calc R
C33 C -0.22552(16) 0.48880(18) 0.62518(18) 0.0702(9) Uani 1 1 d .
H33A H -0.2587 0.5202 0.5904 0.105 Uiso 1 1 calc R
H33B H -0.2068 0.5081 0.6726 0.105 Uiso 1 1 calc R
H33C H -0.2535 0.4486 0.6238 0.105 Uiso 1 1 calc R
C34 C -0.15811(16) 0.33875(15) 0.65478(16) 0.0596(7) Uani 1 1 d .
H34A H -0.1960 0.3495 0.6735 0.071 Uiso 1 1 calc R
C35 C -0.2021(2) 0.31981(19) 0.57765(19) 0.0854(11) Uani 1 1 d .
H35A H -0.2336 0.2815 0.5745 0.128 Uiso 1 1 calc R
H35B H -0.1671 0.3091 0.5568 0.128 Uiso 1 1 calc R
H35C H -0.2340 0.3566 0.5518 0.128 Uiso 1 1 calc R
C36 C -0.1123(2) 0.28028(17) 0.6985(2) 0.0823(10) Uani 1 1 d .
H36A H -0.1450 0.2419 0.6896 0.123 Uiso 1 1 calc R
H36B H -0.0913 0.2914 0.7489 0.123 Uiso 1 1 calc R
H36C H -0.0714 0.2704 0.6848 0.123 Uiso 1 1 calc R
C37 C -0.00886(19) 0.27889(16) 0.57189(17) 0.0677(8) Uani 1 1 d .
H37A H -0.0598 0.2637 0.5616 0.102 Uiso 1 1 calc R
H37B H 0.0271 0.2571 0.6147 0.102 Uiso 1 1 calc R
H37C H 0.0032 0.2682 0.5320 0.102 Uiso 1 1 calc R
C38 C 0.09634(16) 0.39604(19) 0.60493(18) 0.0715(9) Uani 1 1 d .
H38A H 0.1019 0.4435 0.6127 0.107 Uiso 1 1 calc R
H38B H 0.1070 0.3844 0.5645 0.107 Uiso 1 1 calc R
H38C H 0.1316 0.3732 0.6473 0.107 Uiso 1 1 calc R
C39 C -0.06583(19) 0.40805(19) 0.49718(15) 0.0722(9) Uani 1 1 d .
H39A H -0.1182 0.3963 0.4850 0.108 Uiso 1 1 calc R
H39B H -0.0510 0.3911 0.4609 0.108 Uiso 1 1 calc R
H39C H -0.0606 0.4559 0.4997 0.108 Uiso 1 1 calc R
C41 C 0.28003(13) 0.35633(13) 0.93342(14) 0.0467(6) Uani 1 1 d .
H41A H 0.2822 0.3212 0.9677 0.056 Uiso 1 1 calc R
C42 C 0.27444(17) 0.42326(15) 0.96472(17) 0.0644(8) Uani 1 1 d .
H42A H 0.3190 0.4301 1.0092 0.097 Uiso 1 1 calc R
H42B H 0.2294 0.4243 0.9738 0.097 Uiso 1 1 calc R
H42C H 0.2714 0.4581 0.9312 0.097 Uiso 1 1 calc R
C43 C 0.35202(16) 0.35270(19) 0.92083(19) 0.0740(9) Uani 1 1 d .
H43A H 0.3960 0.3597 0.9657 0.111 Uiso 1 1 calc R
H43B H 0.3503 0.3867 0.8869 0.111 Uiso 1 1 calc R
H43C H 0.3554 0.3094 0.9019 0.111 Uiso 1 1 calc R
C44 C 0.21335(15) 0.25614(13) 0.82699(14) 0.0488(6) Uani 1 1 d .
H44A H 0.2575 0.2583 0.8149 0.059 Uiso 1 1 calc R
C45 C 0.23294(19) 0.20632(14) 0.88759(17) 0.0663(8) Uani 1 1 d .
H45A H 0.2421 0.1632 0.8718 0.099 Uiso 1 1 calc R
H45B H 0.1911 0.2031 0.9013 0.099 Uiso 1 1 calc R
H45C H 0.2782 0.2208 0.9283 0.099 Uiso 1 1 calc R
C46 C 0.14595(19) 0.23302(16) 0.76027(17) 0.0738(9) Uani 1 1 d .
H46A H 0.1551 0.1883 0.7485 0.111 Uiso 1 1 calc R
H46B H 0.1391 0.2624 0.7208 0.111 Uiso 1 1 calc R
H46C H 0.1006 0.2336 0.7689 0.111 Uiso 1 1 calc R
C47 C 0.15367(18) 0.30598(19) 1.01494(16) 0.0731(9) Uani 1 1 d .
H47A H 0.1760 0.3495 1.0301 0.110 Uiso 1 1 calc R
H47B H 0.1933 0.2743 1.0204 0.110 Uiso 1 1 calc R
H47C H 0.1279 0.2924 1.0441 0.110 Uiso 1 1 calc R
C48 C 0.0424(2) 0.22409(16) 0.89306(19) 0.0723(9) Uani 1 1 d .
H48A H 0.0055 0.2242 0.8435 0.108 Uiso 1 1 calc R
H48B H 0.0178 0.2112 0.9233 0.108 Uiso 1 1 calc R
H48C H 0.0826 0.1929 0.8991 0.108 Uiso 1 1 calc R
C49 C 0.00337(17) 0.36237(17) 0.91570(18) 0.0661(8) Uani 1 1 d .
H49A H -0.0346 0.3659 0.8668 0.099 Uiso 1 1 calc R
H49B H 0.0222 0.4062 0.9339 0.099 Uiso 1 1 calc R
H49C H -0.0192 0.3425 0.9450 0.099 Uiso 1 1 calc R
C51 C -0.30460(18) 0.54943(17) 0.82972(16) 0.0670(8) Uani 1 1 d .
H51A H -0.3238 0.5679 0.8628 0.080 Uiso 1 1 calc R
H51B H -0.2662 0.5158 0.8550 0.080 Uiso 1 1 calc R
C52 C -0.2732(4) 0.6005(4) 0.8025(3) 0.223(5) Uani 1 1 d .
H52A H -0.2673 0.6411 0.8305 0.267 Uiso 1 1 calc R
H52B H -0.2228 0.5870 0.8074 0.267 Uiso 1 1 calc R
C53 C -0.3195(3) 0.6132(2) 0.7310(2) 0.0990(14) Uani 1 1 d .
H53A H -0.2891 0.6190 0.7038 0.119 Uiso 1 1 calc R
H53B H -0.3497 0.6534 0.7261 0.119 Uiso 1 1 calc R
C54 C -0.36869(19) 0.55517(17) 0.70575(16) 0.0669(8) Uani 1 1 d .
H54A H -0.4208 0.5688 0.6754 0.080 Uiso 1 1 calc R
H54B H -0.3509 0.5262 0.6779 0.080 Uiso 1 1 calc R
C55 C -0.48579(18) 0.57636(13) 0.83303(17) 0.0589(7) Uani 1 1 d .
H55A H -0.4975 0.5814 0.7822 0.071 Uiso 1 1 calc R
H55B H -0.4444 0.6068 0.8604 0.071 Uiso 1 1 calc R
C56 C -0.5531(2) 0.59126(17) 0.8455(3) 0.0896(13) Uani 1 1 d .
H56A H -0.5960 0.6029 0.8006 0.107 Uiso 1 1 calc R
H56B H -0.5429 0.6284 0.8789 0.107 Uiso 1 1 calc R
C57 C -0.5698(2) 0.53078(18) 0.8759(3) 0.0980(14) Uani 1 1 d .
H57A H -0.5810 0.5416 0.9168 0.118 Uiso 1 1 calc R
H57B H -0.6135 0.5075 0.8400 0.118 Uiso 1 1 calc R
C58 C -0.50148(19) 0.48978(15) 0.89857(17) 0.0659(9) Uani 1 1 d .
H58A H -0.4686 0.4972 0.9493 0.079 Uiso 1 1 calc R
H58B H -0.5150 0.4427 0.8915 0.079 Uiso 1 1 calc R
C61 C 0.0914(2) 0.5409(2) 0.8982(2) 0.0953(13) Uani 1 1 d .
H61A H 0.1215 0.5066 0.9319 0.114 Uiso 1 1 calc R
H61B H 0.1251 0.5659 0.8827 0.114 Uiso 1 1 calc R
C62 C 0.0587(3) 0.5841(3) 0.9320(3) 0.157(3) Uani 1 1 d .
H62A H 0.0724 0.6303 0.9280 0.189 Uiso 1 1 calc R
H62B H 0.0770 0.5730 0.9827 0.189 Uiso 1 1 calc R
C63 C -0.0243(3) 0.5753(3) 0.8951(3) 0.130(2) Uani 1 1 d .
H63A H -0.0429 0.5517 0.9261 0.156 Uiso 1 1 calc R
H63B H -0.0496 0.6185 0.8828 0.156 Uiso 1 1 calc R
C64 C -0.03991(18) 0.53740(18) 0.83130(19) 0.0770(10) Uani 1 1 d .
H64A H -0.0623 0.5658 0.7890 0.092 Uiso 1 1 calc R
H64B H -0.0755 0.5014 0.8268 0.092 Uiso 1 1 calc R
C65 C 0.21006(16) 0.51784(17) 0.7699(2) 0.0775(10) Uani 1 1 d .
H65A H 0.2221 0.4908 0.7366 0.093 Uiso 1 1 calc R
H65B H 0.2415 0.5029 0.8188 0.093 Uiso 1 1 calc R
C66 C 0.2231(2) 0.5882(2) 0.7617(3) 0.0968(13) Uani 1 1 d .
H66A H 0.2389 0.6114 0.8075 0.116 Uiso 1 1 calc R
H66B H 0.2628 0.5936 0.7447 0.116 Uiso 1 1 calc R
C67 C 0.1527(2) 0.61426(18) 0.7106(2) 0.0892(12) Uani 1 1 d .
H67A H 0.1516 0.6140 0.6627 0.107 Uiso 1 1 calc R
H67B H 0.1456 0.6599 0.7229 0.107 Uiso 1 1 calc R
C68 C 0.09280(18) 0.57071(17) 0.7132(2) 0.0794(10) Uani 1 1 d .
H68A H 0.0646 0.5936 0.7362 0.095 Uiso 1 1 calc R
H68B H 0.0572 0.5579 0.6648 0.095 Uiso 1 1 calc R

loop_
_atom_site_aniso_label
_atom_site_aniso_U_11
_atom_site_aniso_U_22
_atom_site_aniso_U_33
_atom_site_aniso_U_23
_atom_site_aniso_U_13
_atom_site_aniso_U_12
Ca1 0.0309(2) 0.0290(2) 0.0284(2) 0.00258(16) 0.01175(17) 0.00270(16)
Ca2 0.0295(2) 0.0300(2) 0.0326(2) -0.00006(16) 0.01066(17) 0.00096(16)
N1 0.0374(10) 0.0407(10) 0.0303(9) -0.0025(8) 0.0112(8) 0.0054(8)
N2 0.0353(9) 0.0359(10) 0.0390(10) 0.0074(8) 0.0170(8) 0.0062(8)
N3 0.0325(9) 0.0436(11) 0.0325(9) -0.0008(8) 0.0128(8) 0.0045(8)
N4 0.0349(9) 0.0390(10) 0.0356(10) 0.0047(8) 0.0146(8) 0.0042(8)
P1 0.0352(3) 0.0567(4) 0.0320(3) -0.0059(3) 0.0098(2) 0.0075(3)
P2 0.0395(3) 0.0269(3) 0.0330(3) 0.0026(2) 0.0156(2) 0.0037(2)
P3 0.0295(3) 0.0450(3) 0.0353(3) -0.0035(2) 0.0124(2) -0.0010(2)
P4 0.0358(3) 0.0357(3) 0.0369(3) 0.0048(2) 0.0156(2) 0.0066(2)
Si1 0.0390(3) 0.0417(4) 0.0313(3) -0.0035(3) 0.0137(3) 0.0035(3)
Si2 0.0393(3) 0.0502(4) 0.0508(4) 0.0104(3) 0.0207(3) 0.0152(3)
Si3 0.0416(4) 0.0603(4) 0.0347(3) -0.0008(3) 0.0183(3) 0.0085(3)
Si4 0.0444(4) 0.0468(4) 0.0415(4) 0.0057(3) 0.0217(3) 0.0008(3)
O1 0.0481(9) 0.0506(10) 0.0406(9) 0.0030(8) 0.0170(8) -0.0119(8)
O2 0.0533(10) 0.0365(9) 0.0430(9) 0.0045(7) 0.0262(8) 0.0088(7)
O3 0.0462(10) 0.0572(11) 0.0646(12) -0.0257(9) 0.0197(9) 0.0016(8)
O4 0.0408(9) 0.0434(10) 0.0825(14) 0.0152(9) 0.0244(10) -0.0028(8)
C1 0.0517(15) 0.0612(17) 0.0398(14) -0.0049(12) 0.0062(12) 0.0189(13)
C2 0.090(2) 0.0509(18) 0.0608(19) 0.0034(15) 0.0155(17) 0.0085(17)
C3 0.080(2) 0.111(3) 0.069(2) -0.004(2) 0.0140(19) 0.058(2)
C4 0.0452(15) 0.085(2) 0.0625(18) -0.0036(16) 0.0282(14) -0.0013(14)
C5 0.0545(18) 0.097(3) 0.083(2) -0.029(2) 0.0261(17) -0.0279(18)
C6 0.100(3) 0.123(4) 0.102(3) 0.029(3) 0.046(3) -0.021(3)
C7 0.0755(19) 0.0473(15) 0.0573(17) -0.0086(13) 0.0318(15) 0.0044(14)
C8 0.0479(15) 0.075(2) 0.0566(17) -0.0044(14) 0.0247(13) 0.0021(14)
C9 0.0631(17) 0.0633(17) 0.0331(13) -0.0032(12) 0.0156(12) 0.0096(14)
C21 0.0562(15) 0.0472(14) 0.0348(12) 0.0008(10) 0.0128(11) 0.0086(12)
C22 0.082(2) 0.078(2) 0.0559(19) -0.0154(17) 0.0038(17) -0.0230(19)
C23 0.098(3) 0.118(3) 0.0441(17) -0.0048(18) 0.0354(18) -0.004(2)
C24 0.0623(16) 0.0296(12) 0.0500(14) -0.0001(10) 0.0282(13) -0.0009(11)
C25 0.106(3) 0.0576(19) 0.066(2) -0.0251(15) 0.0449(19) -0.0321(18)
C26 0.137(3) 0.074(2) 0.114(3) -0.029(2) 0.094(3) -0.049(2)
C27 0.069(2) 0.109(3) 0.078(2) 0.040(2) 0.0334(18) 0.051(2)
C28 0.0508(16) 0.083(2) 0.090(2) 0.0032(18) 0.0421(17) 0.0001(15)
C29 0.075(2) 0.075(2) 0.086(2) -0.0144(18) 0.0439(19) 0.0188(17)
C31 0.0328(12) 0.0558(15) 0.0433(13) -0.0029(11) 0.0077(10) 0.0070(10)
C32 0.0587(17) 0.0525(17) 0.070(2) 0.0123(15) 0.0137(15) 0.0081(14)
C33 0.0419(15) 0.087(2) 0.077(2) 0.0011(18) 0.0209(15) 0.0213(15)
C34 0.0537(16) 0.0649(19) 0.0630(18) -0.0080(14) 0.0273(14) -0.0161(14)
C35 0.089(3) 0.085(3) 0.072(2) -0.0270(19) 0.025(2) -0.038(2)
C36 0.096(3) 0.059(2) 0.096(3) 0.0061(19) 0.045(2) -0.0182(19)
C37 0.071(2) 0.072(2) 0.0589(18) -0.0189(15) 0.0271(16) 0.0122(16)
C38 0.0532(17) 0.102(3) 0.073(2) -0.0005(19) 0.0397(16) 0.0039(17)
C39 0.077(2) 0.103(3) 0.0377(15) 0.0098(15) 0.0254(15) 0.0221(19)
C41 0.0380(12) 0.0511(15) 0.0459(14) 0.0040(11) 0.0128(11) 0.0031(11)
C42 0.0592(18) 0.0642(19) 0.0566(18) -0.0091(14) 0.0115(14) -0.0081(14)
C43 0.0390(15) 0.099(3) 0.081(2) 0.0000(19) 0.0217(15) -0.0001(15)
C44 0.0518(14) 0.0446(14) 0.0528(15) 0.0017(11) 0.0247(12) 0.0124(11)
C45 0.083(2) 0.0433(15) 0.075(2) 0.0134(14) 0.0353(18) 0.0197(15)
C46 0.082(2) 0.0601(19) 0.065(2) -0.0186(16) 0.0170(17) 0.0097(17)
C47 0.069(2) 0.102(3) 0.0493(17) 0.0212(17) 0.0261(16) 0.0004(18)
C48 0.085(2) 0.0581(19) 0.087(2) 0.0034(17) 0.049(2) -0.0146(17)
C49 0.0584(17) 0.078(2) 0.077(2) 0.0056(17) 0.0432(17) 0.0071(15)
C51 0.0594(18) 0.083(2) 0.0467(16) -0.0085(15) 0.0105(14) -0.0173(16)
C52 0.258(8) 0.283(9) 0.073(3) -0.006(4) 0.017(4) -0.227(7)
C53 0.121(3) 0.082(3) 0.088(3) 0.010(2) 0.038(3) -0.048(2)
C54 0.071(2) 0.079(2) 0.0489(16) 0.0101(15) 0.0242(15) -0.0225(17)
C55 0.0774(19) 0.0374(14) 0.074(2) 0.0083(13) 0.0438(17) 0.0118(13)
C56 0.093(3) 0.061(2) 0.143(4) 0.036(2) 0.077(3) 0.0360(19)
C57 0.099(3) 0.075(2) 0.164(4) 0.044(3) 0.099(3) 0.036(2)
C58 0.093(2) 0.0590(18) 0.0722(19) 0.0205(15) 0.0612(19) 0.0249(16)
C61 0.063(2) 0.109(3) 0.098(3) -0.063(2) 0.019(2) -0.011(2)
C62 0.091(3) 0.192(6) 0.159(5) -0.125(5) 0.024(3) 0.010(3)
C63 0.091(3) 0.164(5) 0.127(4) -0.080(4) 0.038(3) 0.023(3)
C64 0.0590(18) 0.082(2) 0.085(2) -0.0220(19) 0.0253(17) 0.0237(17)
C65 0.0433(15) 0.068(2) 0.121(3) 0.032(2) 0.0342(18) -0.0001(14)
C66 0.062(2) 0.092(3) 0.127(4) 0.031(3) 0.030(2) -0.0200(19)
C67 0.073(2) 0.064(2) 0.109(3) 0.028(2) 0.017(2) -0.0116(18)
C68 0.0517(17) 0.066(2) 0.108(3) 0.0322(19) 0.0207(18) 0.0048(15)

loop_
_atom_type_symbol
_atom_type_description
_atom_type_scat_dispersion_real
_atom_type_scat_dispersion_imag
_atom_type_scat_source
C C 0.0033 0.0016 'International Tables Vol C Tables 4.2.6.8 and 6.1.1.4'
H H 0.0000 0.0000 'International Tables Vol C Tables 4.2.6.8 and 6.1.1.4'
N N 0.0061 0.0033 'International Tables Vol C Tables 4.2.6.8 and 6.1.1.4'
O O 0.0106 0.0060 'International Tables Vol C Tables 4.2.6.8 and 6.1.1.4'
Si Si 0.0817 0.0704 'International Tables Vol C Tables 4.2.6.8 and 6.1.1.4'
P P 0.1023 0.0942 'International Tables Vol C Tables 4.2.6.8 and 6.1.1.4'
Ca Ca 0.2262 0.3064 'International Tables Vol C Tables 4.2.6.8 and 6.1.1.4'

loop_
_geom_angle_atom_site_label_1
_geom_angle_atom_site_label_2
_geom_angle_atom_site_label_3
_geom_angle
N1 Ca1 N2 115.87(7)
N1 Ca1 O1 107.20(6)
N2 Ca1 O1 102.95(6)
N1 Ca1 O2 125.74(6)
N2 Ca1 O2 113.97(6)
O1 Ca1 O2 80.77(6)
N1 Ca1 P2 120.42(5)
N2 Ca1 P2 35.58(4)
O1 Ca1 P2 126.42(5)
O2 Ca1 P2 89.76(4)
N1 Ca1 P1 34.72(4)
N2 Ca1 P1 140.04(5)
O1 Ca1 P1 111.44(5)
O2 Ca1 P1 91.61(4)
P2 Ca1 P1 121.50(2)
N3 Ca2 N4 123.08(7)
N3 Ca2 O4 101.22(7)
N4 Ca2 O4 122.07(7)
N3 Ca2 O3 122.19(7)
N4 Ca2 O3 101.78(7)
O4 Ca2 O3 79.79(7)
N3 Ca2 P3 35.20(4)
N4 Ca2 P3 121.11(5)
O4 Ca2 P3 116.63(5)
O3 Ca2 P3 92.28(5)
N3 Ca2 P4 118.70(5)
N4 Ca2 P4 34.58(4)
O4 Ca2 P4 93.73(5)
O3 Ca2 P4 118.88(5)
P3 Ca2 P4 140.52(2)
P1 N1 Si1 138.90(12)
P1 N1 Ca1 91.30(8)
Si1 N1 Ca1 129.71(10)
P2 N2 Si2 135.30(12)
P2 N2 Ca1 88.85(8)
Si2 N2 Ca1 135.85(10)
P3 N3 Si3 138.68(12)
P3 N3 Ca2 90.04(8)
Si3 N3 Ca2 131.27(10)
P4 N4 Si4 139.73(12)
P4 N4 Ca2 91.54(8)
Si4 N4 Ca2 128.72(10)
N1 P1 C1 109.39(11)
N1 P1 C4 110.63(12)
C1 P1 C4 100.24(14)
N1 P1 Ca1 53.98(7)
C1 P1 Ca1 133.65(10)
C4 P1 Ca1 125.88(10)
N2 P2 C24 110.37(10)
N2 P2 C21 107.85(11)
C24 P2 C21 100.90(12)
N2 P2 Ca1 55.56(6)
C24 P2 Ca1 129.28(9)
C21 P2 Ca1 129.65(9)
N3 P3 C34 111.53(12)
N3 P3 C31 109.78(10)
C34 P3 C31 100.92(13)
N3 P3 Ca2 54.75(7)
C34 P3 Ca2 128.77(10)
C31 P3 Ca2 130.27(8)
N4 P4 C41 109.43(10)
N4 P4 C44 110.28(11)
C41 P4 C44 99.91(12)
N4 P4 Ca2 53.88(7)
C41 P4 Ca2 131.30(8)
C44 P4 Ca2 128.53(9)
N1 Si1 C7 113.12(11)
N1 Si1 C9 116.52(11)
C7 Si1 C9 106.53(14)
N1 Si1 C8 107.90(12)
C7 Si1 C8 106.92(14)
C9 Si1 C8 105.17(13)
N2 Si2 C28 108.55(12)
N2 Si2 C27 116.14(12)
C28 Si2 C27 106.84(17)
N2 Si2 C29 113.52(13)
C28 Si2 C29 105.85(16)
C27 Si2 C29 105.28(17)
N3 Si3 C38 107.91(13)
N3 Si3 C37 114.02(12)
C38 Si3 C37 106.63(15)
N3 Si3 C39 115.64(12)
C38 Si3 C39 106.38(16)
C37 Si3 C39 105.67(16)
N4 Si4 C49 107.45(12)
N4 Si4 C47 114.39(12)
C49 Si4 C47 106.19(15)
N4 Si4 C48 115.54(12)
C49 Si4 C48 105.25(15)
C47 Si4 C48 107.25(17)
C54 O1 C51 107.7(2)
C54 O1 Ca1 127.71(16)
C51 O1 Ca1 124.58(16)
C58 O2 C55 107.21(19)
C58 O2 Ca1 122.03(16)
C55 O2 Ca1 119.11(15)
C61 O3 C64 108.5(2)
C61 O3 Ca2 119.97(17)
C64 O3 Ca2 131.21(17)
C65 O4 C68 107.8(2)
C65 O4 Ca2 130.49(16)
C68 O4 Ca2 121.26(16)
C2 C1 C3 110.4(3)
C2 C1 P1 109.61(19)
C3 C1 P1 110.6(2)
C6 C4 C5 109.7(3)
C6 C4 P1 109.9(2)
C5 C4 P1 116.5(2)
C22 C21 C23 110.8(3)
C22 C21 P2 108.87(19)
C23 C21 P2 113.2(2)
C25 C24 C26 107.7(3)
C25 C24 P2 109.88(18)
C26 C24 P2 110.49(19)
C32 C31 C33 110.4(2)
C32 C31 P3 110.12(17)
C33 C31 P3 109.9(2)
C35 C34 C36 111.1(3)
C35 C34 P3 117.0(2)
C36 C34 P3 108.6(2)
C42 C41 C43 110.4(2)
C42 C41 P4 109.79(18)
C43 C41 P4 110.4(2)
C46 C44 C45 111.3(3)
C46 C44 P4 108.43(18)
C45 C44 P4 115.56(19)
C52 C51 O1 105.7(3)
C53 C52 C51 110.9(4)
C52 C53 C54 105.3(3)
O1 C54 C53 107.0(3)
O2 C55 C56 107.7(2)
C55 C56 C57 106.2(3)
C58 C57 C56 105.7(3)
O2 C58 C57 106.5(2)
C62 C61 O3 108.8(3)
C61 C62 C63 106.9(3)
C64 C63 C62 107.4(3)
C63 C64 O3 106.8(3)
O4 C65 C66 105.4(3)
C67 C66 C65 106.4(3)
C66 C67 C68 106.2(3)
O4 C68 C67 106.6(2)

loop_
_geom_bond_atom_site_label_1
_geom_bond_atom_site_label_2
_geom_bond_distance
Ca1 N1 2.3421(18)
Ca1 N2 2.3439(18)
Ca1 O1 2.3881(16)
Ca1 O2 2.4518(16)
Ca1 P2 2.8414(7)
Ca1 P1 2.8951(7)
Ca2 N3 2.3339(19)
Ca2 N4 2.3455(19)
Ca2 O4 2.3874(17)
Ca2 O3 2.4090(17)
Ca2 P3 2.8578(7)
Ca2 P4 2.9024(7)
N1 P1 1.6494(18)
N1 Si1 1.6943(18)
N2 P2 1.6536(18)
N2 Si2 1.7023(18)
N3 P3 1.6474(17)
N3 Si3 1.6956(18)
N4 P4 1.6477(18)
N4 Si4 1.6973(19)
P1 C1 1.857(3)
P1 C4 1.858(3)
P2 C24 1.864(2)
P2 C21 1.870(3)
P3 C34 1.850(3)
P3 C31 1.863(3)
P4 C41 1.868(3)
P4 C44 1.869(3)
Si1 C7 1.874(3)
Si1 C9 1.876(3)
Si1 C8 1.879(3)
Si2 C28 1.874(3)
Si2 C27 1.874(3)
Si2 C29 1.881(3)
Si3 C38 1.876(3)
Si3 C37 1.877(3)
Si3 C39 1.877(3)
Si4 C49 1.870(3)
Si4 C47 1.877(3)
Si4 C48 1.878(3)
O1 C54 1.440(3)
O1 C51 1.444(3)
O2 C58 1.426(3)
O2 C55 1.439(3)
O3 C61 1.431(4)
O3 C64 1.447(3)
O4 C65 1.440(3)
O4 C68 1.450(3)
C1 C2 1.525(4)
C1 C3 1.534(4)
C4 C6 1.518(5)
C4 C5 1.521(4)
C21 C22 1.514(4)
C21 C23 1.524(4)
C24 C25 1.510(4)
C24 C26 1.534(4)
C31 C32 1.518(4)
C31 C33 1.530(3)
C34 C35 1.504(4)
C34 C36 1.523(5)
C41 C42 1.520(4)
C41 C43 1.529(4)
C44 C46 1.519(4)
C44 C45 1.522(4)
C51 C52 1.429(5)
C52 C53 1.390(6)
C53 C54 1.462(5)
C55 C56 1.467(4)
C56 C57 1.469(5)
C57 C58 1.464(4)
C61 C62 1.423(5)
C62 C63 1.477(6)
C63 C64 1.439(5)
C65 C66 1.465(5)
C66 C67 1.428(5)
C67 C68 1.478(4)

loop_
_geom_torsion_atom_site_label_1
_geom_torsion_atom_site_label_2
_geom_torsion_atom_site_label_3
_geom_torsion_atom_site_label_4
_geom_torsion
N2 Ca1 N1 P1 142.73(8)
O1 Ca1 N1 P1 -103.02(9)
O2 Ca1 N1 P1 -12.11(12)
P2 Ca1 N1 P1 102.50(7)
N2 Ca1 N1 Si1 -40.28(15)
O1 Ca1 N1 Si1 73.97(14)
O2 Ca1 N1 Si1 164.88(11)
P2 Ca1 N1 Si1 -80.51(14)
P1 Ca1 N1 Si1 177.0(2)
N1 Ca1 N2 P2 -106.83(8)
O1 Ca1 N2 P2 136.52(7)
O2 Ca1 N2 P2 50.99(9)
P1 Ca1 N2 P2 -74.35(10)
N1 Ca1 N2 Si2 73.56(16)
O1 Ca1 N2 Si2 -43.09(16)
O2 Ca1 N2 Si2 -128.62(14)
P2 Ca1 N2 Si2 -179.6(2)
P1 Ca1 N2 Si2 106.04(14)
N4 Ca2 N3 P3 98.42(9)
O4 Ca2 N3 P3 -120.76(8)
O3 Ca2 N3 P3 -35.85(11)
P4 Ca2 N3 P3 138.63(6)
N4 Ca2 N3 Si3 -82.00(15)
O4 Ca2 N3 Si3 58.82(15)
O3 Ca2 N3 Si3 143.74(13)
P3 Ca2 N3 Si3 179.6(2)
P4 Ca2 N3 Si3 -41.79(16)
N3 Ca2 N4 P4 93.71(9)
O4 Ca2 N4 P4 -39.30(11)
O3 Ca2 N4 P4 -124.54(8)
P3 Ca2 N4 P4 135.48(6)
N3 Ca2 N4 Si4 -87.39(14)
O4 Ca2 N4 Si4 139.59(12)
O3 Ca2 N4 Si4 54.36(14)
P3 Ca2 N4 Si4 -45.63(15)
P4 Ca2 N4 Si4 178.89(19)
Si1 N1 P1 C1 -46.0(2)
Ca1 N1 P1 C1 130.45(11)
Si1 N1 P1 C4 63.5(2)
Ca1 N1 P1 C4 -120.04(11)
Si1 N1 P1 Ca1 -176.5(2)
N2 Ca1 P1 N1 -58.03(11)
O1 Ca1 P1 N1 89.48(10)
O2 Ca1 P1 N1 170.19(9)
P2 Ca1 P1 N1 -99.11(9)
N1 Ca1 P1 C1 -82.74(14)
N2 Ca1 P1 C1 -140.76(14)
O1 Ca1 P1 C1 6.74(13)
O2 Ca1 P1 C1 87.46(12)
P2 Ca1 P1 C1 178.15(12)
N1 Ca1 P1 C4 90.66(15)
N2 Ca1 P1 C4 32.63(14)
O1 Ca1 P1 C4 -179.86(13)
O2 Ca1 P1 C4 -99.15(12)
P2 Ca1 P1 C4 -8.45(12)
Si2 N2 P2 C24 -56.0(2)
Ca1 N2 P2 C24 124.34(10)
Si2 N2 P2 C21 53.3(2)
Ca1 N2 P2 C21 -126.30(9)
Si2 N2 P2 Ca1 179.6(2)
N1 Ca1 P2 N2 92.79(10)
O1 Ca1 P2 N2 -56.45(10)
O2 Ca1 P2 N2 -134.77(9)
P1 Ca1 P2 N2 133.50(9)
N1 Ca1 P2 C24 3.68(12)
N2 Ca1 P2 C24 -89.11(13)
O1 Ca1 P2 C24 -145.56(12)
O2 Ca1 P2 C24 136.12(11)
P1 Ca1 P2 C24 44.38(11)
N1 Ca1 P2 C21 177.89(12)
N2 Ca1 P2 C21 85.09(14)
O1 Ca1 P2 C21 28.65(13)
O2 Ca1 P2 C21 -49.67(12)
P1 Ca1 P2 C21 -141.41(11)
Si3 N3 P3 C34 57.4(2)
Ca2 N3 P3 C34 -123.06(12)
Si3 N3 P3 C31 -53.6(2)
Ca2 N3 P3 C31 125.94(10)
Si3 N3 P3 Ca2 -179.5(2)
N4 Ca2 P3 N3 -104.50(10)
O4 Ca2 P3 N3 70.55(10)
O3 Ca2 P3 N3 150.26(10)
P4 Ca2 P3 N3 -65.76(9)
N3 Ca2 P3 C34 90.51(15)
N4 Ca2 P3 C34 -13.99(13)
O4 Ca2 P3 C34 161.06(13)
O3 Ca2 P3 C34 -119.23(13)
P4 Ca2 P3 C34 24.75(13)
N3 Ca2 P3 C31 -86.81(13)
N4 Ca2 P3 C31 168.69(12)
O4 Ca2 P3 C31 -16.27(12)
O3 Ca2 P3 C31 63.45(12)
P4 Ca2 P3 C31 -152.57(11)
Si4 N4 P4 C41 -51.2(2)
Ca2 N4 P4 C41 127.51(10)
Si4 N4 P4 C44 57.8(2)
Ca2 N4 P4 C44 -123.53(10)
Si4 N4 P4 Ca2 -178.7(2)
N3 Ca2 P4 N4 -107.59(10)
O4 Ca2 P4 N4 147.46(10)
O3 Ca2 P4 N4 67.07(10)
P3 Ca2 P4 N4 -70.77(9)
N3 Ca2 P4 C41 167.74(12)
N4 Ca2 P4 C41 -84.67(14)
O4 Ca2 P4 C41 62.79(12)
O3 Ca2 P4 C41 -17.60(13)
P3 Ca2 P4 C41 -155.44(11)
N3 Ca2 P4 C44 -19.46(12)
N4 Ca2 P4 C44 88.13(14)
O4 Ca2 P4 C44 -124.41(12)
O3 Ca2 P4 C44 155.21(12)
P3 Ca2 P4 C44 17.36(12)
P1 N1 Si1 C7 -97.9(2)
Ca1 N1 Si1 C7 86.71(17)
P1 N1 Si1 C9 26.1(2)
Ca1 N1 Si1 C9 -149.30(14)
P1 N1 Si1 C8 144.1(2)
Ca1 N1 Si1 C8 -31.36(18)
P2 N2 Si2 C28 -139.02(19)
Ca1 N2 Si2 C28 40.4(2)
P2 N2 Si2 C27 -18.7(3)
Ca1 N2 Si2 C27 160.76(19)
P2 N2 Si2 C29 103.6(2)
Ca1 N2 Si2 C29 -77.0(2)
P3 N3 Si3 C38 159.5(2)
Ca2 N3 Si3 C38 -19.88(19)
P3 N3 Si3 C37 -82.3(2)
Ca2 N3 Si3 C37 98.37(17)
P3 N3 Si3 C39 40.5(3)
Ca2 N3 Si3 C39 -138.82(17)
P4 N4 Si4 C49 161.7(2)
Ca2 N4 Si4 C49 -16.55(18)
P4 N4 Si4 C47 44.1(2)
Ca2 N4 Si4 C47 -134.16(17)
P4 N4 Si4 C48 -81.2(2)
Ca2 N4 Si4 C48 100.56(17)
N1 Ca1 O1 C54 -0.9(2)
N2 Ca1 O1 C54 121.7(2)
O2 Ca1 O1 C54 -125.6(2)
P2 Ca1 O1 C54 151.6(2)
P1 Ca1 O1 C54 -37.5(2)
N1 Ca1 O1 C51 179.8(2)
N2 Ca1 O1 C51 -57.6(2)
O2 Ca1 O1 C51 55.1(2)
P2 Ca1 O1 C51 -27.7(2)
P1 Ca1 O1 C51 143.2(2)
N1 Ca1 O2 C58 85.6(2)
N2 Ca1 O2 C58 -69.7(2)
O1 Ca1 O2 C58 -169.8(2)
P2 Ca1 O2 C58 -42.79(19)
P1 Ca1 O2 C58 78.72(19)
N1 Ca1 O2 C55 -52.8(2)
N2 Ca1 O2 C55 151.92(18)
O1 Ca1 O2 C55 51.77(18)
P2 Ca1 O2 C55 178.80(18)
P1 Ca1 O2 C55 -59.69(18)
N3 Ca2 O3 C61 -159.2(3)
N4 Ca2 O3 C61 58.6(3)
O4 Ca2 O3 C61 -62.3(3)
P3 Ca2 O3 C61 -179.0(3)
P4 Ca2 O3 C61 26.3(3)
N3 Ca2 O3 C64 27.5(3)
N4 Ca2 O3 C64 -114.7(3)
O4 Ca2 O3 C64 124.4(3)
P3 Ca2 O3 C64 7.7(3)
P4 Ca2 O3 C64 -147.0(3)
N3 Ca2 O4 C65 -115.3(3)
N4 Ca2 O4 C65 26.0(3)
O3 Ca2 O4 C65 123.6(3)
P3 Ca2 O4 C65 -149.0(3)
P4 Ca2 O4 C65 4.9(3)
N3 Ca2 O4 C68 56.0(3)
N4 Ca2 O4 C68 -162.7(2)
O3 Ca2 O4 C68 -65.1(2)
P3 Ca2 O4 C68 22.3(3)
P4 Ca2 O4 C68 176.2(2)
N1 P1 C1 C2 -55.7(2)
C4 P1 C1 C2 -172.0(2)
Ca1 P1 C1 C2 2.5(3)
N1 P1 C1 C3 -177.7(2)
C4 P1 C1 C3 66.0(3)
Ca1 P1 C1 C3 -119.5(2)
N1 P1 C4 C6 64.6(3)
C1 P1 C4 C6 179.9(3)
Ca1 P1 C4 C6 4.8(3)
N1 P1 C4 C5 -61.0(3)
C1 P1 C4 C5 54.4(3)
Ca1 P1 C4 C5 -120.7(2)
N2 P2 C21 C22 53.8(2)
C24 P2 C21 C22 169.6(2)
Ca1 P2 C21 C22 -5.9(3)
N2 P2 C21 C23 177.6(2)
C24 P2 C21 C23 -66.7(2)
Ca1 P2 C21 C23 117.9(2)
N2 P2 C24 C25 -41.3(2)
C21 P2 C24 C25 -155.1(2)
Ca1 P2 C24 C25 20.3(3)
N2 P2 C24 C26 -159.9(2)
C21 P2 C24 C26 86.2(3)
Ca1 P2 C24 C26 -98.3(2)
N3 P3 C31 C32 -56.1(2)
C34 P3 C31 C32 -173.9(2)
Ca2 P3 C31 C32 4.0(2)
N3 P3 C31 C33 -177.94(19)
C34 P3 C31 C33 64.2(2)
Ca2 P3 C31 C33 -117.88(19)
N3 P3 C34 C35 -69.7(3)
C31 P3 C34 C35 46.8(3)
Ca2 P3 C34 C35 -131.1(2)
N3 P3 C34 C36 57.0(2)
C31 P3 C34 C36 173.5(2)
Ca2 P3 C34 C36 -4.4(3)
N4 P4 C41 C42 -59.9(2)
C44 P4 C41 C42 -175.6(2)
Ca2 P4 C41 C42 -1.4(2)
N4 P4 C41 C43 178.2(2)
C44 P4 C41 C43 62.4(2)
Ca2 P4 C41 C43 -123.32(19)
N4 P4 C44 C46 61.0(2)
C41 P4 C44 C46 176.1(2)
Ca2 P4 C44 C46 1.6(3)
N4 P4 C44 C45 -64.8(2)
C41 P4 C44 C45 50.4(2)
Ca2 P4 C44 C45 -124.2(2)
C54 O1 C51 C52 0.5(5)
Ca1 O1 C51 C52 179.9(4)
O1 C51 C52 C53 11.3(8)
C51 C52 C53 C54 -18.2(8)
C51 O1 C54 C53 -11.3(4)
Ca1 O1 C54 C53 169.3(2)
C52 C53 C54 O1 17.9(6)
C58 O2 C55 C56 -15.8(4)
Ca1 O2 C55 C56 128.1(3)
O2 C55 C56 C57 0.0(5)
C55 C56 C57 C58 15.3(5)
C55 O2 C58 C57 25.6(4)
Ca1 O2 C58 C57 -117.1(3)
C56 C57 C58 O2 -25.3(5)
C64 O3 C61 C62 2.3(5)
Ca2 O3 C61 C62 -172.4(4)
O3 C61 C62 C63 5.7(7)
C61 C62 C63 C64 -11.6(8)
C62 C63 C64 O3 12.9(6)
C61 O3 C64 C63 -9.6(5)
Ca2 O3 C64 C63 164.3(3)
C68 O4 C65 C66 20.4(4)
Ca2 O4 C65 C66 -167.4(2)
O4 C65 C66 C67 -28.1(5)
C65 C66 C67 C68 24.7(5)
C65 O4 C68 C67 -5.4(4)
Ca2 O4 C68 C67 -178.5(2)
C66 C67 C68 O4 -12.1(5)
